data_4085629
loop_
_publ_author_name
'M\"uller, Astrid L.'
'Wadepohl, Hubert'
'Gade, Lutz H.'

_publ_section_title
;
 Bis(pyridylimino)isoindolato (BPI) Osmium Complexes: Structural Chemistry
 and Reactivity
;
_journal_issue 12
_journal_name_full Organometallics
_journal_page_first 2810
_journal_paper_doi 10.1021/acs.organomet.5b00080
_journal_volume 34
_journal_year 2015
_chemical_formula_moiety 'C72 H67 N5 Os P2'
_chemical_formula_sum 'C73 H69 Cl2 N5 Os P2'
_chemical_formula_weight 1339.37
_space_group_crystal_system triclinic
_space_group_IT_number 2
_space_group_name_Hall '-P 1'
_space_group_name_H-M_alt 'P -1'
_symmetry_cell_setting triclinic
_symmetry_Int_Tables_number 2
_symmetry_space_group_name_Hall '-P 1'
_symmetry_space_group_name_H-M 'P -1'
_atom_sites_solution_hydrogens geom
_atom_sites_solution_primary iterative
_atom_sites_solution_secondary difmap
_audit_block_code ga_am40
_audit_creation_date
;
'Thu May 15 14:52:45 2014'
;
_audit_update_record 'Thu May 15 16:06:09 CEST 2014'
_cell_angle_alpha 84.5964(13)
_cell_angle_beta 76.5069(14)
_cell_angle_gamma 75.1112(14)
_cell_formula_units_Z 2
_cell_length_a 11.4835(2)
_cell_length_b 12.14766(18)
_cell_length_c 23.7547(4)
_cell_measurement_reflns_used 22601
_cell_measurement_temperature 120(1)
_cell_measurement_theta_max 28.6960
_cell_measurement_theta_min 3.6310
_cell_volume 3112.01(9)
_computing_cell_refinement
;
CrysAlisPro, Agilent Technologies,
Version 1.171.37.33 (release 27-03-2014 CrysAlis171 .NET)
(compiled Mar 27 2014,17:12:48)
;
_computing_data_collection
;
CrysAlisPro, Agilent Technologies,
Version 1.171.37.33 (release 27-03-2014 CrysAlis171 .NET)
(compiled Mar 27 2014,17:12:48)
;
_computing_data_reduction
;
CrysAlisPro, Agilent Technologies,
Version 1.171.37.33 (release 27-03-2014 CrysAlis171 .NET)
(compiled Mar 27 2014,17:12:48)
;
_computing_molecular_graphics 'Olex2 (Dolomanov et al., 2009)'
_computing_publication_material 'encif (Wadepohl, 2009-14); encifer 1.4 (CCDC, 2011)'
_computing_structure_refinement 'ShelXL (Sheldrick, 2008)'
_computing_structure_solution 'SUPERFLIP (Palatinus, 2007-2009)'
_diffrn_ambient_environment N~2~
_diffrn_ambient_temperature 120(1)
_diffrn_detector 'CCD plate'
_diffrn_detector_area_resol_mean 7.9621
_diffrn_detector_type Eos
_diffrn_measured_fraction_theta_full 0.998
_diffrn_measured_fraction_theta_max 0.907
_diffrn_measurement_details
;
  1 omega   -6.00   50.00   0.5000   20.0000
omega____ theta____ kappa____ phi______ frames
    -       18.5380  -79.0000    9.1772 112

  2 phi     33.00   61.00   0.5000   20.0000
omega____ theta____ kappa____ phi______ frames
  18.5380   18.5380   40.0000     -     56

  3 omega  -11.00   69.00   0.5000   20.0000
omega____ theta____ kappa____ phi______ frames
    -       18.5380   77.0000  120.0000 160

  4 omega   -1.00   27.00   0.5000   20.0000
omega____ theta____ kappa____ phi______ frames
    -       18.5380   38.0000  -60.0000 56

  5 omega   -8.00   88.00   0.5000   20.0000
omega____ theta____ kappa____ phi______ frames
    -       18.5380   77.0000 -120.0000 192

  6 omega  -51.00   49.00   0.5000   20.0000
omega____ theta____ kappa____ phi______ frames
    -       18.5380  -77.0000   90.0000 200

  7 omega   -2.00   81.00   0.5000   20.0000
omega____ theta____ kappa____ phi______ frames
    -       18.5380   57.0000   60.0000 166

  8 omega  -52.00   49.00   0.5000   20.0000
omega____ theta____ kappa____ phi______ frames
    -       18.5380  -77.0000 -180.0000 202

  9 omega  -11.00   49.00   0.5000   20.0000
omega____ theta____ kappa____ phi______ frames
    -       18.5380  -77.0000  -60.0000 120

 10 omega   19.00   75.00   0.5000   20.0000
omega____ theta____ kappa____ phi______ frames
    -       18.5380   57.0000  -30.0000 112

 11 omega   -7.00   90.00   0.5000   20.0000
omega____ theta____ kappa____ phi______ frames
    -       18.5380   38.0000 -150.0000 194

 12 omega   23.00   49.00   0.5000   20.0000
omega____ theta____ kappa____ phi______ frames
    -       18.5380  -77.0000  120.0000 52

 13 omega  -47.00   49.00   0.5000   20.0000
omega____ theta____ kappa____ phi______ frames
    -       18.5380  -77.0000  -90.0000 192

 14 omega   13.00   49.00   0.5000   20.0000
omega____ theta____ kappa____ phi______ frames
    -       18.5380  -77.0000  -30.0000 72

 15 omega   23.00   49.00   0.5000   20.0000
omega____ theta____ kappa____ phi______ frames
    -       18.5380  -77.0000   30.0000 52

 16 omega   22.00   50.00   0.5000   20.0000
omega____ theta____ kappa____ phi______ frames
    -       18.5380  -79.0000 -120.5317 56

;
_diffrn_measurement_device 'four-circle diffractometer'
_diffrn_measurement_device_type 'Agilent SuperNova, Dual, Cu at zero, Eos'
_diffrn_measurement_method '\w and \p scans'
_diffrn_measurement_specimen_support 'polyimid foil'
_diffrn_orient_matrix_UB_11 0.0498019000
_diffrn_orient_matrix_UB_12 -0.0170366000
_diffrn_orient_matrix_UB_13 0.0143565000
_diffrn_orient_matrix_UB_21 0.0073111000
_diffrn_orient_matrix_UB_22 -0.0575394000
_diffrn_orient_matrix_UB_23 -0.0064514000
_diffrn_orient_matrix_UB_31 0.0418771000
_diffrn_orient_matrix_UB_32 0.0073614000
_diffrn_orient_matrix_UB_33 -0.0263901000
_diffrn_radiation_monochromator mirror
_diffrn_radiation_probe x-ray
_diffrn_radiation_type 'Mo K\a'
_diffrn_radiation_wavelength 0.71073
_diffrn_reflns_av_R_equivalents 0.0536
_diffrn_reflns_av_unetI/netI 0.0540
_diffrn_reflns_Laue_measured_fraction_full 0.998
_diffrn_reflns_Laue_measured_fraction_max 0.907
_diffrn_reflns_limit_h_max 15
_diffrn_reflns_limit_h_min -15
_diffrn_reflns_limit_k_max 16
_diffrn_reflns_limit_k_min -16
_diffrn_reflns_limit_l_max 32
_diffrn_reflns_limit_l_min -31
_diffrn_reflns_number 62739
_diffrn_reflns_point_group_measured_fraction_full 0.998
_diffrn_reflns_point_group_measured_fraction_max 0.907
_diffrn_reflns_theta_full 25.242
_diffrn_reflns_theta_max 28.997
_diffrn_reflns_theta_min 3.473
_diffrn_source 'microfocus X-Ray tube'
_exptl_absorpt_coefficient_mu 2.234
_exptl_absorpt_correction_T_max 0.934
_exptl_absorpt_correction_T_min 0.680
_exptl_absorpt_correction_type gaussian
_exptl_absorpt_process_details
;
CrysAlisPro, Agilent Technologies,
Version 1.171.37.33 (release 27-03-2014 CrysAlis171 .NET)
(compiled Mar 27 2014,17:12:48)
Numerical absorption correction based on gaussian integration over
            a multifaceted crystal model
Empirical absorption correction using spherical harmonics,
 implemented in SCALE3 ABSPACK scaling algorithm.
;
_exptl_crystal_colour black
_exptl_crystal_colour_primary black
_exptl_crystal_density_diffrn 1.429
_exptl_crystal_description needle
_exptl_crystal_F_000 1364
_exptl_crystal_size_max 0.2003
_exptl_crystal_size_mid 0.0679
_exptl_crystal_size_min 0.0311
_refine_diff_density_max 1.975
_refine_diff_density_min -3.535
_refine_diff_density_rms 0.133
_refine_ls_extinction_method none
_refine_ls_goodness_of_fit_ref 1.143
_refine_ls_hydrogen_treatment constr
_refine_ls_matrix_type full
_refine_ls_number_parameters 754
_refine_ls_number_reflns 15015
_refine_ls_number_restraints 90
_refine_ls_restrained_S_all 1.155
_refine_ls_R_factor_all 0.0556
_refine_ls_R_factor_gt 0.0473
_refine_ls_shift/su_max 0.002
_refine_ls_shift/su_mean 0.000
_refine_ls_structure_factor_coef Fsqd
_refine_ls_weighting_details 'w=1/[\s^2^(Fo^2^)+(0.0341P)^2^+9.0307P] where P=(Fo^2^+2Fc^2^)/3'
_refine_ls_weighting_scheme calc
_refine_ls_wR_factor_gt 0.1000
_refine_ls_wR_factor_ref 0.1031
_reflns_Friedel_coverage 0.000
_reflns_number_gt 13496
_reflns_number_total 15015
_reflns_threshold_expression 'I > 2\s(I)'
_cod_data_source_file om5b00080_si_002.cif
_cod_data_source_block ga_am40_sq
_cod_depositor_comments 'Adding full bibliography for 4085628--4085631.cif.'
_cod_original_cell_volume 3112.02(9)
_cod_database_code 4085629
_audit_block_refno 2043
_audit_block_usercomment 'AM600, needle, black'
_shelxl_version_number 2014-3
_chemical_oxdiff_formula 'C73 H79 Cl2 N5 Os1 P2'
_chemical_oxdiff_usercomment 'AM600, needle, black'
_shelx_space_group_comment
;
The symmetry employed for this shelxl refinement is uniquely defined
by the following loop, which should always be used as a source of
symmetry information in preference to the above space-group names.
They are only intended as comments.
;
_shelx_estimated_absorpt_t_max 0.807
_shelx_estimated_absorpt_t_min 0.807
_reflns_odcompleteness_completeness 99.80
_reflns_odcompleteness_iscentric 1
_reflns_odcompleteness_theta 26.32
_olex2_refinement_description
;
1. Fixed Uiso
 At 1.2 times of:
  All C(H) groups
 At 1.5 times of:
  All C(H,H,H) groups
2. Restrained distances
 C14-C15A \\sim C14-C15B \\sim C14-C16A \\sim C14-C16B \\sim C14-C17A \\sim
C14-C17B
 with sigma of 0.01
 C15A-C16A \\sim C15A-C17A \\sim C16A-C17A \\sim C15B-C16B \\sim C15B-C17B
\\sim C16B-C17B
 with sigma of 0.02
3. Uiso/Uaniso restraints and constraints
C15A \\sim C16A \\sim C17A \\sim C15B \\sim C16B \\sim C17B: within 1.7A with
sigma of 0.02 and sigma for terminal atoms of 0.02
Uanis(C15B) \\sim Ueq, Uanis(C16B) \\sim Ueq, Uanis(C17B) \\sim Ueq,
Uanis(C15A) \\sim Ueq, Uanis(C16A) \\sim Ueq, Uanis(C17A) \\sim Ueq: with sigma
of 0.1 and sigma for terminal atoms of 0.01
4. Others
 Sof(C15B)=Sof(H15A)=Sof(H15B)=Sof(H15C)=Sof(C16B)=Sof(H16A)=Sof(H16B)=
 Sof(H16C)=Sof(C17B)=Sof(H17A)=Sof(H17B)=Sof(H17C)=1-FVAR(1)
 Sof(C15A)=Sof(H15D)=Sof(H15E)=Sof(H15F)=Sof(C16A)=Sof(H16D)=Sof(H16E)=
 Sof(H16F)=Sof(C17A)=Sof(H17D)=Sof(H17E)=Sof(H17F)=FVAR(1)
5.a Me refined with riding coordinates:
 C15B(H15A,H15B,H15C), C16B(H16A,H16B,H16C), C17B(H17A,H17B,H17C), C15A(H15D,
 H15E,H15F), C16A(H16D,H16E,H16F), C17A(H17D,H17E,H17F)
5.b Aromatic/amide H refined with riding coordinates:
 C5(H5), C8(H8), C10(H10), C12(H12), C13(H13), C19(H19), C21(H21), C22(H22),
 C32(H32), C33(H33), C34(H34), C35(H35), C36(H36), C38(H38), C39(H39), C40(H40),
  C41(H41), C42(H42), C44(H44), C45(H45), C46(H46), C47(H47), C48(H48),
 C50(H50), C51(H51), C52(H52), C53(H53), C54(H54), C56(H56), C57(H57), C58(H58),
  C59(H59), C60(H60), C62(H62), C63(H63), C64(H64), C65(H65), C66(H66),
 C68(H68), C69(H69), C70(H70), C71(H71), C72(H72)
5.c Idealised Me refined as rotating group:
 C24(H24A,H24B,H24C), C25(H25A,H25B,H25C), C26(H26A,H26B,H26C), C27(H27A,H27B,
 H27C), C28(H28A,H28B,H28C)
;
_smtbx_masks_special_details
;
The smtbx solvent masking procedure was used to remove the
electronic contribution of solvent molecules from the F(obs).
(P. v. d. Sluis, A. L. Spek, Acta Cryst. 1990, A46, 194; http://cctbx.sourceforge.net)
;
_cell_oxdiff_length_a 11.4835(2)
_cell_oxdiff_length_b 12.14766(18)
_cell_oxdiff_length_c 23.7547(4)
_cell_oxdiff_angle_alpha 84.5964(13)
_cell_oxdiff_angle_beta 76.5069(14)
_cell_oxdiff_angle_gamma 75.1112(14)
_cell_oxdiff_volume 3112.01(9)
_cell_oxdiff_measurement_reflns_used 22601

loop_
_symmetry_equiv_pos_as_xyz
'x, y, z'
'-x, -y, -z'

loop_
_atom_site_label
_atom_site_type_symbol
_atom_site_fract_x
_atom_site_fract_y
_atom_site_fract_z
_atom_site_U_iso_or_equiv
_atom_site_adp_type
_atom_site_occupancy
_atom_site_site_symmetry_order
_atom_site_calc_flag
_atom_site_refinement_flags_posn
_atom_site_refinement_flags_adp
_atom_site_refinement_flags_occupancy
_atom_site_disorder_assembly
_atom_site_disorder_group
Os Os 0.28729(2) 0.30094(2) 0.22658(2) 0.01304(5) Uani 1 1 d . . . . .
P1 P 0.21102(10) 0.18592(9) 0.17469(5) 0.0148(2) Uani 1 1 d . . . . .
P2 P 0.37634(10) 0.41292(10) 0.27393(5) 0.0179(2) Uani 1 1 d . . . . .
N1 N 0.3811(3) 0.1547(3) 0.26365(15) 0.0164(7) Uani 1 1 d . . . . .
N2 N 0.2395(3) 0.1466(3) 0.35604(15) 0.0185(7) Uani 1 1 d . . . . .
N3 N 0.1379(3) 0.3021(3) 0.29745(15) 0.0162(7) Uani 1 1 d . . . . .
N4 N 0.5736(3) 0.1177(3) 0.19322(15) 0.0187(7) Uani 1 1 d . . . . .
N5 N 0.4371(3) 0.2827(3) 0.15567(15) 0.0163(7) Uani 1 1 d . . . . .
C1 C 0.3403(4) 0.1080(4) 0.31700(18) 0.0167(8) Uani 1 1 d . . . . .
C2 C 0.4326(4) 0.0021(4) 0.32638(18) 0.0180(8) Uani 1 1 d . . . . .
C3 C 0.5311(4) -0.0057(4) 0.27894(18) 0.0190(9) Uani 1 1 d . . . . .
C4 C 0.4979(4) 0.0945(4) 0.24029(18) 0.0169(8) Uani 1 1 d . . . . .
C5 C 0.4320(4) -0.0826(4) 0.36840(19) 0.0246(10) Uani 1 1 d . . . . .
H5 H 0.3656 -0.0759 0.4013 0.030 Uiso 1 1 calc R . . . .
C6 C 0.5312(5) -0.1801(4) 0.3623(2) 0.0298(11) Uani 1 1 d . . . . .
C7 C 0.6322(5) -0.1867(4) 0.3150(2) 0.0312(11) Uani 1 1 d . . . . .
C8 C 0.6322(4) -0.0987(4) 0.2733(2) 0.0255(10) Uani 1 1 d . . . . .
H8 H 0.7004 -0.1021 0.2414 0.031 Uiso 1 1 calc R . . . .
C9 C 0.1443(4) 0.2374(4) 0.34778(19) 0.0203(9) Uani 1 1 d . . . . .
C10 C 0.0428(4) 0.2574(4) 0.3956(2) 0.0267(10) Uani 1 1 d . . . . .
H10 H 0.0516 0.2168 0.4311 0.032 Uiso 1 1 calc R . . . .
C11 C -0.0680(4) 0.3327(4) 0.3931(2) 0.0309(11) Uani 1 1 d . . . . .
C12 C -0.0766(4) 0.3865(4) 0.3396(2) 0.0266(10) Uani 1 1 d . . . . .
H12 H -0.1527 0.4352 0.3342 0.032 Uiso 1 1 calc R . . . .
C13 C 0.0240(4) 0.3697(4) 0.2945(2) 0.0202(9) Uani 1 1 d . . . . .
H13 H 0.0141 0.4078 0.2585 0.024 Uiso 1 1 calc R . . . .
C14 C -0.1738(5) 0.3508(6) 0.4455(3) 0.072(3) Uani 1 1 d . . . . .
C18 C 0.5471(4) 0.2023(4) 0.15247(18) 0.0177(8) Uani 1 1 d . . . . .
C19 C 0.6424(4) 0.1964(4) 0.10191(19) 0.0216(9) Uani 1 1 d . . . . .
H19 H 0.7196 0.1440 0.1020 0.026 Uiso 1 1 calc R . . . .
C20 C 0.6282(4) 0.2628(4) 0.05296(18) 0.0211(9) Uani 1 1 d . . . . .
C21 C 0.5134(4) 0.3411(4) 0.05645(19) 0.0221(9) Uani 1 1 d . . . . .
H21 H 0.4972 0.3890 0.0238 0.027 Uiso 1 1 calc R . . . .
C22 C 0.4250(4) 0.3489(4) 0.10646(18) 0.0191(9) Uani 1 1 d . . . . .
H22 H 0.3494 0.4044 0.1072 0.023 Uiso 1 1 calc R . . . .
C23 C 0.7283(4) 0.2529(4) -0.0031(2) 0.0273(10) Uani 1 1 d . . . . .
C24 C 0.8417(5) 0.1561(5) 0.0010(2) 0.0412(14) Uani 1 1 d . . . . .
H24A H 0.8819 0.1733 0.0301 0.062 Uiso 1 1 calc GR . . . .
H24B H 0.8997 0.1482 -0.0367 0.062 Uiso 1 1 calc GR . . . .
H24C H 0.8162 0.0847 0.0123 0.062 Uiso 1 1 calc GR . . . .
C25 C 0.7667(5) 0.3661(5) -0.0154(2) 0.0414(14) Uani 1 1 d . . . . .
H25A H 0.6968 0.4266 -0.0233 0.062 Uiso 1 1 calc GR . . . .
H25B H 0.8358 0.3592 -0.0491 0.062 Uiso 1 1 calc GR . . . .
H25C H 0.7920 0.3851 0.0184 0.062 Uiso 1 1 calc GR . . . .
C26 C 0.6732(5) 0.2286(6) -0.0521(2) 0.0495(17) Uani 1 1 d . . . . .
H26A H 0.6432 0.1591 -0.0422 0.074 Uiso 1 1 calc GR . . . .
H26B H 0.7367 0.2182 -0.0881 0.074 Uiso 1 1 calc GR . . . .
H26C H 0.6043 0.2928 -0.0574 0.074 Uiso 1 1 calc GR . . . .
C27 C 0.5270(5) -0.2793(5) 0.4058(2) 0.0446(15) Uani 1 1 d . . . . .
H27A H 0.5271 -0.3468 0.3862 0.067 Uiso 1 1 calc GR . . . .
H27B H 0.4517 -0.2600 0.4362 0.067 Uiso 1 1 calc GR . . . .
H27C H 0.5994 -0.2953 0.4231 0.067 Uiso 1 1 calc GR . . . .
C28 C 0.7387(6) -0.2912(5) 0.3083(2) 0.0487(17) Uani 1 1 d . . . . .
H28A H 0.7106 -0.3567 0.3003 0.073 Uiso 1 1 calc GR . . . .
H28B H 0.7694 -0.3068 0.3441 0.073 Uiso 1 1 calc GR . . . .
H28C H 0.8051 -0.2780 0.2761 0.073 Uiso 1 1 calc GR . . . .
C29 C 0.1966(4) 0.4537(4) 0.19743(17) 0.0164(8) Uani 1 1 d . . . . .
C30 C 0.1396(4) 0.5497(4) 0.18649(18) 0.0185(9) Uani 1 1 d . . . . .
C31 C 0.0642(4) 0.6605(4) 0.17633(17) 0.0162(8) Uani 1 1 d . . . . .
C32 C 0.0934(4) 0.7597(4) 0.18773(19) 0.0220(9) Uani 1 1 d . . . . .
H32 H 0.1642 0.7541 0.2030 0.026 Uiso 1 1 calc R . . . .
C33 C 0.0207(5) 0.8660(4) 0.1771(2) 0.0281(10) Uani 1 1 d . . . . .
H33 H 0.0426 0.9325 0.1847 0.034 Uiso 1 1 calc R . . . .
C34 C -0.0838(5) 0.8762(4) 0.1555(2) 0.0289(11) Uani 1 1 d . . . . .
H34 H -0.1335 0.9495 0.1482 0.035 Uiso 1 1 calc R . . . .
C35 C -0.1153(4) 0.7792(4) 0.1445(2) 0.0284(11) Uani 1 1 d . . . . .
H35 H -0.1872 0.7859 0.1299 0.034 Uiso 1 1 calc R . . . .
C36 C -0.0426(4) 0.6722(4) 0.15472(19) 0.0226(9) Uani 1 1 d . . . . .
H36 H -0.0651 0.6061 0.1470 0.027 Uiso 1 1 calc R . . . .
C37 C 0.1729(4) 0.2343(4) 0.10388(18) 0.0180(8) Uani 1 1 d . . . . .
C38 C 0.1359(4) 0.3500(4) 0.0901(2) 0.0230(9) Uani 1 1 d . . . . .
H38 H 0.1333 0.4044 0.1169 0.028 Uiso 1 1 calc R . . . .
C39 C 0.1029(5) 0.3868(4) 0.0378(2) 0.0302(11) Uani 1 1 d . . . . .
H39 H 0.0770 0.4660 0.0291 0.036 Uiso 1 1 calc R . . . .
C40 C 0.1074(5) 0.3080(4) -0.0019(2) 0.0300(11) Uani 1 1 d . . . . .
H40 H 0.0867 0.3331 -0.0382 0.036 Uiso 1 1 calc R . . . .
C41 C 0.1424(4) 0.1927(4) 0.0118(2) 0.0281(10) Uani 1 1 d . . . . .
H41 H 0.1445 0.1386 -0.0150 0.034 Uiso 1 1 calc R . . . .
C42 C 0.1743(4) 0.1557(4) 0.0640(2) 0.0236(9) Uani 1 1 d . . . . .
H42 H 0.1973 0.0763 0.0730 0.028 Uiso 1 1 calc R . . . .
C43 C 0.0691(4) 0.1448(4) 0.21344(19) 0.0184(9) Uani 1 1 d . . . . .
C44 C -0.0385(4) 0.1746(4) 0.1917(2) 0.0222(9) Uani 1 1 d . . . . .
H44 H -0.0384 0.2152 0.1555 0.027 Uiso 1 1 calc R . . . .
C45 C -0.1459(4) 0.1451(4) 0.2226(2) 0.0285(11) Uani 1 1 d . . . . .
H45 H -0.2178 0.1638 0.2070 0.034 Uiso 1 1 calc R . . . .
C46 C -0.1476(4) 0.0887(4) 0.2759(2) 0.0313(11) Uani 1 1 d . . . . .
H46 H -0.2206 0.0680 0.2968 0.038 Uiso 1 1 calc R . . . .
C47 C -0.0425(4) 0.0620(4) 0.2991(2) 0.0259(10) Uani 1 1 d . . . . .
H47 H -0.0443 0.0245 0.3362 0.031 Uiso 1 1 calc R . . . .
C48 C 0.0643(4) 0.0902(4) 0.2682(2) 0.0224(9) Uani 1 1 d . . . . .
H48 H 0.1355 0.0722 0.2843 0.027 Uiso 1 1 calc R . . . .
C49 C 0.3268(4) 0.0513(4) 0.15416(19) 0.0178(8) Uani 1 1 d . . . . .
C50 C 0.3319(4) -0.0504(4) 0.1879(2) 0.0221(9) Uani 1 1 d . . . . .
H50 H 0.2683 -0.0547 0.2212 0.026 Uiso 1 1 calc R . . . .
C51 C 0.4294(4) -0.1447(4) 0.1730(2) 0.0264(10) Uani 1 1 d . . . . .
H51 H 0.4323 -0.2129 0.1963 0.032 Uiso 1 1 calc R . . . .
C52 C 0.5223(4) -0.1407(4) 0.1244(2) 0.0294(11) Uani 1 1 d . . . . .
H52 H 0.5892 -0.2054 0.1146 0.035 Uiso 1 1 calc R . . . .
C53 C 0.5173(4) -0.0418(4) 0.0901(2) 0.0263(10) Uani 1 1 d . . . . .
H53 H 0.5801 -0.0392 0.0563 0.032 Uiso 1 1 calc R . . . .
C54 C 0.4209(4) 0.0538(4) 0.1048(2) 0.0218(9) Uani 1 1 d . . . . .
H54 H 0.4188 0.1215 0.0811 0.026 Uiso 1 1 calc R . . . .
C55 C 0.2840(4) 0.5530(4) 0.30025(19) 0.0239(10) Uani 1 1 d . . . . .
C56 C 0.3387(5) 0.6430(4) 0.3001(2) 0.0313(11) Uani 1 1 d . . . . .
H56 H 0.4249 0.6328 0.2852 0.038 Uiso 1 1 calc R . . . .
C57 C 0.2686(6) 0.7471(5) 0.3215(2) 0.0414(14) Uani 1 1 d . . . . .
H57 H 0.3066 0.8083 0.3206 0.050 Uiso 1 1 calc R . . . .
C58 C 0.1450(6) 0.7622(5) 0.3440(2) 0.0401(14) Uani 1 1 d . . . . .
H58 H 0.0975 0.8334 0.3594 0.048 Uiso 1 1 calc R . . . .
C59 C 0.0891(5) 0.6744(5) 0.3444(2) 0.0398(13) Uani 1 1 d . . . . .
H59 H 0.0029 0.6852 0.3595 0.048 Uiso 1 1 calc R . . . .
C60 C 0.1590(5) 0.5701(4) 0.3227(2) 0.0328(12) Uani 1 1 d . . . . .
H60 H 0.1202 0.5096 0.3234 0.039 Uiso 1 1 calc R . . . .
C61 C 0.5128(4) 0.4517(4) 0.22682(19) 0.0216(9) Uani 1 1 d . . . . .
C62 C 0.6304(4) 0.4253(4) 0.2389(2) 0.0279(10) Uani 1 1 d . . . . .
H62 H 0.6440 0.3861 0.2742 0.034 Uiso 1 1 calc R . . . .
C63 C 0.7274(5) 0.4563(5) 0.1994(2) 0.0339(12) Uani 1 1 d . . . . .
H63 H 0.8071 0.4384 0.2080 0.041 Uiso 1 1 calc R . . . .
C64 C 0.7092(5) 0.5128(5) 0.1479(2) 0.0345(12) Uani 1 1 d . . . . .
H64 H 0.7769 0.5312 0.1205 0.041 Uiso 1 1 calc R . . . .
C65 C 0.5927(5) 0.5426(4) 0.1360(2) 0.0302(11) Uani 1 1 d . . . . .
H65 H 0.5798 0.5835 0.1010 0.036 Uiso 1 1 calc R . . . .
C66 C 0.4938(4) 0.5128(4) 0.1755(2) 0.0236(10) Uani 1 1 d . . . . .
H66 H 0.4135 0.5341 0.1675 0.028 Uiso 1 1 calc R . . . .
C67 C 0.4275(4) 0.3453(4) 0.33908(19) 0.0236(10) Uani 1 1 d . . . . .
C68 C 0.5240(4) 0.2483(4) 0.3353(2) 0.0255(10) Uani 1 1 d . . . . .
H68 H 0.5698 0.2227 0.2982 0.031 Uiso 1 1 calc R . . . .
C69 C 0.5551(5) 0.1881(5) 0.3843(2) 0.0381(13) Uani 1 1 d . . . . .
H69 H 0.6221 0.1225 0.3808 0.046 Uiso 1 1 calc R . . . .
C70 C 0.4872(7) 0.2247(7) 0.4382(3) 0.064(2) Uani 1 1 d . . . . .
H70 H 0.5074 0.1840 0.4722 0.077 Uiso 1 1 calc R . . . .
C71 C 0.3897(8) 0.3207(7) 0.4428(3) 0.070(2) Uani 1 1 d . . . . .
H71 H 0.3430 0.3452 0.4800 0.084 Uiso 1 1 calc R . . . .
C72 C 0.3601(6) 0.3807(6) 0.3939(2) 0.0474(15) Uani 1 1 d . . . . .
H72 H 0.2933 0.4466 0.3975 0.057 Uiso 1 1 calc R . . . .
C15B C -0.2921(7) 0.4251(8) 0.4339(4) 0.051(3) Uani 0.704(11) 1 d . U P A 2
H15A H -0.3124 0.3963 0.4011 0.076 Uiso 0.704(11) 1 calc R . P A 2
H15B H -0.3585 0.4244 0.4683 0.076 Uiso 0.704(11) 1 calc R . P A 2
H15C H -0.2831 0.5032 0.4247 0.076 Uiso 0.704(11) 1 calc R . P A 2
C16B C -0.1401(10) 0.3915(12) 0.4947(5) 0.087(4) Uani 0.704(11) 1 d . U P A 2
H16A H -0.0624 0.3415 0.5014 0.130 Uiso 0.704(11) 1 calc R . P A 2
H16B H -0.1301 0.4694 0.4859 0.130 Uiso 0.704(11) 1 calc R . P A 2
H16C H -0.2055 0.3907 0.5296 0.130 Uiso 0.704(11) 1 calc R . P A 2
C17B C -0.2033(9) 0.2354(8) 0.4660(5) 0.078(4) Uani 0.704(11) 1 d . U P A 2
H17A H -0.2264 0.2040 0.4349 0.117 Uiso 0.704(11) 1 calc R . P A 2
H17B H -0.1303 0.1827 0.4763 0.117 Uiso 0.704(11) 1 calc R . P A 2
H17C H -0.2719 0.2458 0.5001 0.117 Uiso 0.704(11) 1 calc R . P A 2
C15A C -0.3014(14) 0.372(2) 0.4356(12) 0.075(8) Uani 0.296(11) 1 d . U P A 1
H15D H -0.3060 0.4155 0.3989 0.112 Uiso 0.296(11) 1 calc R . P A 1
H15E H -0.3219 0.2992 0.4340 0.112 Uiso 0.296(11) 1 calc R . P A 1
H15F H -0.3600 0.4159 0.4674 0.112 Uiso 0.296(11) 1 calc R . P A 1
C16A C -0.161(3) 0.4674(15) 0.4578(14) 0.111(9) Uani 0.296(11) 1 d . U P A 1
H16D H -0.0783 0.4601 0.4649 0.166 Uiso 0.296(11) 1 calc R . P A 1
H16E H -0.1722 0.5196 0.4244 0.166 Uiso 0.296(11) 1 calc R . P A 1
H16F H -0.2233 0.4974 0.4921 0.166 Uiso 0.296(11) 1 calc R . P A 1
C17A C -0.164(2) 0.285(2) 0.5013(7) 0.074(6) Uani 0.296(11) 1 d . U P A 1
H17D H -0.0798 0.2716 0.5071 0.111 Uiso 0.296(11) 1 calc R . P A 1
H17E H -0.2222 0.3282 0.5334 0.111 Uiso 0.296(11) 1 calc R . P A 1
H17F H -0.1841 0.2115 0.5000 0.111 Uiso 0.296(11) 1 calc R . P A 1

loop_
_atom_site_aniso_label
_atom_site_aniso_U_11
_atom_site_aniso_U_22
_atom_site_aniso_U_33
_atom_site_aniso_U_23
_atom_site_aniso_U_13
_atom_site_aniso_U_12
Os 0.01252(8) 0.01135(8) 0.01547(8) -0.00126(5) -0.00309(5) -0.00296(5)
P1 0.0144(5) 0.0107(5) 0.0199(5) -0.0005(4) -0.0055(4) -0.0029(4)
P2 0.0177(5) 0.0176(6) 0.0197(5) -0.0035(4) -0.0050(4) -0.0049(4)
N1 0.0137(17) 0.0158(18) 0.0190(17) -0.0026(14) -0.0043(13) -0.0013(14)
N2 0.0169(17) 0.0159(18) 0.0203(18) 0.0023(14) -0.0027(14) -0.0019(14)
N3 0.0162(17) 0.0141(18) 0.0186(17) -0.0014(14) -0.0041(14) -0.0034(14)
N4 0.0134(17) 0.0217(19) 0.0206(18) -0.0030(15) -0.0035(14) -0.0028(14)
N5 0.0193(18) 0.0123(17) 0.0194(17) -0.0022(14) -0.0031(14) -0.0081(14)
C1 0.0135(19) 0.018(2) 0.020(2) -0.0008(16) -0.0051(16) -0.0046(16)
C2 0.015(2) 0.019(2) 0.020(2) -0.0029(17) -0.0074(16) 0.0000(16)
C3 0.016(2) 0.020(2) 0.021(2) -0.0010(17) -0.0086(16) -0.0015(17)
C4 0.0128(19) 0.020(2) 0.021(2) -0.0062(17) -0.0061(16) -0.0040(16)
C5 0.022(2) 0.027(3) 0.021(2) 0.0024(19) -0.0043(18) -0.0010(19)
C6 0.033(3) 0.024(3) 0.026(2) 0.003(2) -0.008(2) 0.002(2)
C7 0.027(3) 0.031(3) 0.030(3) -0.003(2) -0.010(2) 0.005(2)
C8 0.019(2) 0.030(3) 0.023(2) -0.0033(19) -0.0058(18) 0.0019(19)
C9 0.017(2) 0.021(2) 0.022(2) -0.0011(17) -0.0013(17) -0.0052(17)
C10 0.026(2) 0.027(3) 0.019(2) 0.0033(19) 0.0000(18) 0.001(2)
C11 0.023(2) 0.031(3) 0.027(3) -0.001(2) 0.0038(19) 0.005(2)
C12 0.020(2) 0.021(2) 0.034(3) 0.001(2) -0.0037(19) 0.0013(18)
C13 0.017(2) 0.015(2) 0.029(2) 0.0025(17) -0.0055(17) -0.0031(17)
C14 0.043(4) 0.098(6) 0.033(3) 0.019(4) 0.010(3) 0.033(4)
C18 0.019(2) 0.017(2) 0.020(2) -0.0022(17) -0.0051(16) -0.0091(17)
C19 0.016(2) 0.021(2) 0.028(2) -0.0056(18) -0.0018(17) -0.0069(17)
C20 0.023(2) 0.026(2) 0.018(2) -0.0023(18) -0.0024(17) -0.0143(19)
C21 0.026(2) 0.019(2) 0.022(2) -0.0002(18) -0.0038(18) -0.0078(18)
C22 0.021(2) 0.015(2) 0.023(2) 0.0015(17) -0.0063(17) -0.0076(17)
C23 0.023(2) 0.037(3) 0.020(2) -0.005(2) 0.0028(18) -0.011(2)
C24 0.033(3) 0.048(4) 0.033(3) -0.005(3) 0.012(2) -0.009(3)
C25 0.040(3) 0.044(3) 0.037(3) 0.005(3) 0.007(2) -0.021(3)
C26 0.034(3) 0.086(5) 0.030(3) -0.022(3) 0.004(2) -0.021(3)
C27 0.042(3) 0.040(3) 0.037(3) 0.010(3) -0.006(2) 0.010(3)
C28 0.046(3) 0.047(4) 0.031(3) 0.006(3) -0.004(2) 0.021(3)
C29 0.018(2) 0.019(2) 0.0150(19) -0.0022(16) -0.0032(16) -0.0091(17)
C30 0.024(2) 0.016(2) 0.016(2) -0.0016(16) -0.0034(17) -0.0077(18)
C31 0.017(2) 0.013(2) 0.0163(19) -0.0015(16) -0.0015(15) -0.0016(16)
C32 0.024(2) 0.020(2) 0.023(2) -0.0036(18) -0.0059(18) -0.0041(18)
C33 0.034(3) 0.014(2) 0.032(3) -0.0050(19) -0.001(2) -0.0032(19)
C34 0.032(3) 0.020(2) 0.026(2) 0.0003(19) -0.005(2) 0.009(2)
C35 0.024(2) 0.032(3) 0.027(2) -0.006(2) -0.0099(19) 0.003(2)
C36 0.022(2) 0.020(2) 0.027(2) -0.0054(18) -0.0075(18) -0.0033(18)
C37 0.017(2) 0.019(2) 0.019(2) -0.0021(17) -0.0065(16) -0.0041(17)
C38 0.029(2) 0.018(2) 0.025(2) -0.0003(18) -0.0141(19) -0.0066(19)
C39 0.042(3) 0.016(2) 0.038(3) 0.002(2) -0.022(2) -0.007(2)
C40 0.034(3) 0.033(3) 0.029(3) 0.002(2) -0.020(2) -0.008(2)
C41 0.031(3) 0.027(3) 0.030(2) -0.010(2) -0.014(2) -0.002(2)
C42 0.026(2) 0.016(2) 0.032(2) -0.0029(18) -0.0119(19) -0.0042(18)
C43 0.015(2) 0.012(2) 0.028(2) -0.0043(17) -0.0035(17) -0.0025(16)
C44 0.018(2) 0.019(2) 0.030(2) -0.0057(18) -0.0057(18) -0.0025(17)
C45 0.017(2) 0.026(3) 0.043(3) -0.011(2) -0.007(2) -0.0022(19)
C46 0.021(2) 0.026(3) 0.044(3) -0.007(2) 0.004(2) -0.009(2)
C47 0.029(3) 0.018(2) 0.027(2) -0.0020(19) 0.0016(19) -0.0064(19)
C48 0.020(2) 0.017(2) 0.030(2) -0.0041(18) -0.0047(18) -0.0037(17)
C49 0.016(2) 0.013(2) 0.026(2) -0.0038(17) -0.0078(17) -0.0013(16)
C50 0.018(2) 0.022(2) 0.027(2) -0.0029(18) -0.0063(17) -0.0033(18)
C51 0.030(3) 0.012(2) 0.038(3) 0.0016(19) -0.014(2) -0.0028(18)
C52 0.019(2) 0.018(2) 0.052(3) -0.014(2) -0.010(2) 0.0010(18)
C53 0.018(2) 0.025(3) 0.037(3) -0.012(2) -0.0031(19) -0.0060(19)
C54 0.019(2) 0.021(2) 0.028(2) -0.0056(18) -0.0065(18) -0.0059(18)
C55 0.032(3) 0.020(2) 0.021(2) -0.0045(18) -0.0091(19) -0.0049(19)
C56 0.036(3) 0.022(3) 0.038(3) -0.009(2) -0.007(2) -0.008(2)
C57 0.063(4) 0.021(3) 0.044(3) -0.010(2) -0.014(3) -0.012(3)
C58 0.056(4) 0.021(3) 0.036(3) -0.014(2) -0.013(3) 0.010(2)
C59 0.035(3) 0.039(3) 0.040(3) -0.020(3) -0.008(2) 0.008(2)
C60 0.030(3) 0.029(3) 0.040(3) -0.015(2) -0.006(2) -0.005(2)
C61 0.018(2) 0.021(2) 0.028(2) -0.0093(18) -0.0020(17) -0.0078(18)
C62 0.027(2) 0.026(3) 0.034(3) 0.002(2) -0.011(2) -0.010(2)
C63 0.021(2) 0.035(3) 0.050(3) -0.002(2) -0.008(2) -0.015(2)
C64 0.026(3) 0.038(3) 0.043(3) -0.005(2) 0.001(2) -0.020(2)
C65 0.038(3) 0.029(3) 0.028(3) -0.002(2) -0.006(2) -0.017(2)
C66 0.025(2) 0.019(2) 0.031(2) -0.0042(19) -0.0080(19) -0.0094(19)
C67 0.031(2) 0.027(3) 0.017(2) -0.0025(18) -0.0096(18) -0.009(2)
C68 0.025(2) 0.031(3) 0.026(2) -0.001(2) -0.0111(19) -0.012(2)
C69 0.044(3) 0.036(3) 0.034(3) 0.000(2) -0.018(2) -0.002(2)
C70 0.084(5) 0.071(5) 0.029(3) 0.004(3) -0.025(3) 0.003(4)
C71 0.083(5) 0.084(6) 0.027(3) -0.009(3) -0.012(3) 0.010(4)
C72 0.056(4) 0.047(4) 0.031(3) -0.007(3) -0.012(3) 0.007(3)
C15B 0.028(4) 0.048(5) 0.054(5) -0.002(4) 0.020(3) 0.005(4)
C16B 0.068(6) 0.120(8) 0.059(6) -0.040(6) -0.007(5) 0.007(6)
C17B 0.047(5) 0.087(7) 0.065(6) 0.032(5) 0.017(4) 0.007(5)
C15A 0.061(10) 0.080(11) 0.074(10) 0.000(8) 0.002(8) -0.017(8)
C16A 0.104(11) 0.123(12) 0.089(11) -0.009(9) -0.006(8) -0.012(8)
C17A 0.067(8) 0.081(9) 0.054(8) 0.008(7) -0.007(7) 0.007(7)

loop_
_atom_type_symbol
_atom_type_description
_atom_type_scat_dispersion_real
_atom_type_scat_dispersion_imag
_atom_type_scat_source
C C 0.0033 0.0016 'International Tables Vol C Tables 4.2.6.8 and 6.1.1.4'
H H 0.0000 0.0000 'International Tables Vol C Tables 4.2.6.8 and 6.1.1.4'
N N 0.0061 0.0033 'International Tables Vol C Tables 4.2.6.8 and 6.1.1.4'
Os Os -1.2165 7.6030 'International Tables Vol C Tables 4.2.6.8 and 6.1.1.4'
P P 0.1023 0.0942 'International Tables Vol C Tables 4.2.6.8 and 6.1.1.4'
Cl Cl 0.1484 0.1585 'International Tables Vol C Tables 4.2.6.8 and 6.1.1.4'

loop_
_exptl_crystal_face_index_h
_exptl_crystal_face_index_k
_exptl_crystal_face_index_l
_exptl_crystal_face_perp_dist
_exptl_oxdiff_crystal_face_indexfrac_h
_exptl_oxdiff_crystal_face_indexfrac_k
_exptl_oxdiff_crystal_face_indexfrac_l
_exptl_oxdiff_crystal_face_x
_exptl_oxdiff_crystal_face_y
_exptl_oxdiff_crystal_face_z
9 7 -22 0.0339 8.9967 6.9992 -21.9862 0.0132 -0.1951 1.0085
0 15 15 0.0963 0.0030 14.9912 14.9966 -0.0400 -0.9593 -0.2853
0 -15 -15 0.0963 -0.0030 -14.9912 -14.9966 0.0400 0.9593 0.2853
-9 -7 22 0.0339 -8.9967 -6.9992 21.9862 -0.0132 0.1951 -1.0085
14 0 22 0.0155 13.9937 0.0005 21.9823 1.0125 -0.0395 0.0059
-14 0 -22 0.0155 -13.9937 -0.0005 -21.9823 -1.0125 0.0395 -0.0059

loop_
_geom_angle_atom_site_label_1
_geom_angle_atom_site_label_2
_geom_angle_atom_site_label_3
_geom_angle
P1 Os P2 176.20(4)
N1 Os P1 89.24(10)
N1 Os P2 89.95(10)
N1 Os N3 87.55(13)
N1 Os N5 88.51(13)
N3 Os P1 90.61(10)
N3 Os P2 93.07(10)
N5 Os P1 85.30(9)
N5 Os P2 90.96(9)
N5 Os N3 174.36(13)
C29 Os P1 96.57(11)
C29 Os P2 84.39(11)
C29 Os N1 173.78(15)
C29 Os N3 90.17(15)
C29 Os N5 94.15(15)
C37 P1 Os 121.28(14)
C37 P1 C49 99.8(2)
C43 P1 Os 115.72(14)
C43 P1 C37 100.94(19)
C43 P1 C49 105.93(19)
C49 P1 Os 111.07(14)
C55 P2 Os 119.21(15)
C55 P2 C61 101.1(2)
C61 P2 Os 112.83(14)
C67 P2 Os 115.03(15)
C67 P2 C55 101.5(2)
C67 P2 C61 105.3(2)
C1 N1 Os 125.5(3)
C4 N1 Os 124.8(3)
C4 N1 C1 109.5(3)
C1 N2 C9 125.4(4)
C9 N3 Os 124.8(3)
C13 N3 Os 119.5(3)
C13 N3 C9 115.7(4)
C4 N4 C18 126.6(4)
C18 N5 Os 124.9(3)
C22 N5 Os 119.2(3)
C22 N5 C18 115.7(4)
N1 C1 C2 108.4(3)
N2 C1 N1 128.9(4)
N2 C1 C2 122.6(4)
C3 C2 C1 106.6(4)
C5 C2 C1 132.6(4)
C5 C2 C3 120.7(4)
C2 C3 C4 106.6(4)
C8 C3 C2 121.1(4)
C8 C3 C4 132.2(4)
N1 C4 C3 108.5(4)
N4 C4 N1 128.7(4)
N4 C4 C3 122.8(4)
C2 C5 H5 120.4
C2 C5 C6 119.1(4)
C6 C5 H5 120.4
C5 C6 C27 119.9(4)
C7 C6 C5 120.0(4)
C7 C6 C27 120.1(4)
C6 C7 C28 120.1(5)
C8 C7 C6 119.9(4)
C8 C7 C28 119.9(5)
C3 C8 H8 120.5
C7 C8 C3 119.0(4)
C7 C8 H8 120.5
N2 C9 C10 114.3(4)
N3 C9 N2 126.0(4)
N3 C9 C10 119.6(4)
C9 C10 H10 118.4
C11 C10 C9 123.2(4)
C11 C10 H10 118.4
C10 C11 C12 115.7(4)
C10 C11 C14 121.0(4)
C12 C11 C14 123.2(4)
C11 C12 H12 119.9
C13 C12 C11 120.2(4)
C13 C12 H12 119.9
N3 C13 H13 117.6
C12 C13 N3 124.8(4)
C12 C13 H13 117.6
C11 C14 C17B 108.6(6)
C11 C14 C16A 94.8(13)
C15B C14 C11 114.3(5)
C15B C14 C17B 104.7(6)
C16B C14 C11 111.7(7)
C16B C14 C15B 111.1(6)
C16B C14 C17B 105.8(7)
C15A C14 C11 117.7(12)
C15A C14 C16A 104.7(10)
C15A C14 C17A 110.6(10)
C17A C14 C11 121.7(10)
C17A C14 C16A 103.0(10)
N4 C18 N5 125.9(4)
N4 C18 C19 113.7(4)
N5 C18 C19 120.3(4)
C18 C19 H19 118.5
C20 C19 C18 123.0(4)
C20 C19 H19 118.5
C19 C20 C21 115.6(4)
C19 C20 C23 123.5(4)
C21 C20 C23 120.9(4)
C20 C21 H21 119.8
C22 C21 C20 120.4(4)
C22 C21 H21 119.8
N5 C22 H22 117.6
C21 C22 N5 124.8(4)
C21 C22 H22 117.6
C24 C23 C20 112.2(4)
C24 C23 C25 109.4(4)
C24 C23 C26 108.4(5)
C25 C23 C20 108.3(4)
C25 C23 C26 110.6(5)
C26 C23 C20 108.0(4)
C23 C24 H24A 109.5
C23 C24 H24B 109.5
C23 C24 H24C 109.5
H24A C24 H24B 109.5
H24A C24 H24C 109.5
H24B C24 H24C 109.5
C23 C25 H25A 109.5
C23 C25 H25B 109.5
C23 C25 H25C 109.5
H25A C25 H25B 109.5
H25A C25 H25C 109.5
H25B C25 H25C 109.5
C23 C26 H26A 109.5
C23 C26 H26B 109.5
C23 C26 H26C 109.5
H26A C26 H26B 109.5
H26A C26 H26C 109.5
H26B C26 H26C 109.5
C6 C27 H27A 109.5
C6 C27 H27B 109.5
C6 C27 H27C 109.5
H27A C27 H27B 109.5
H27A C27 H27C 109.5
H27B C27 H27C 109.5
C7 C28 H28A 109.5
C7 C28 H28B 109.5
C7 C28 H28C 109.5
H28A C28 H28B 109.5
H28A C28 H28C 109.5
H28B C28 H28C 109.5
C30 C29 Os 172.3(4)
C29 C30 C31 175.6(5)
C32 C31 C30 121.6(4)
C32 C31 C36 117.9(4)
C36 C31 C30 120.6(4)
C31 C32 H32 119.5
C33 C32 C31 121.0(4)
C33 C32 H32 119.5
C32 C33 H33 119.7
C32 C33 C34 120.5(4)
C34 C33 H33 119.7
C33 C34 H34 120.2
C35 C34 C33 119.5(4)
C35 C34 H34 120.2
C34 C35 H35 119.8
C34 C35 C36 120.4(4)
C36 C35 H35 119.8
C31 C36 H36 119.6
C35 C36 C31 120.7(4)
C35 C36 H36 119.6
C38 C37 P1 120.5(3)
C38 C37 C42 118.6(4)
C42 C37 P1 120.9(3)
C37 C38 H38 119.6
C39 C38 C37 120.7(4)
C39 C38 H38 119.6
C38 C39 H39 119.9
C38 C39 C40 120.1(5)
C40 C39 H39 119.9
C39 C40 H40 120.3
C41 C40 C39 119.5(4)
C41 C40 H40 120.3
C40 C41 H41 119.7
C42 C41 C40 120.6(4)
C42 C41 H41 119.7
C37 C42 H42 119.8
C41 C42 C37 120.5(4)
C41 C42 H42 119.8
C44 C43 P1 121.7(3)
C44 C43 C48 118.4(4)
C48 C43 P1 119.8(3)
C43 C44 H44 119.7
C45 C44 C43 120.6(4)
C45 C44 H44 119.7
C44 C45 H45 120.0
C46 C45 C44 120.0(4)
C46 C45 H45 120.0
C45 C46 H46 119.9
C45 C46 C47 120.1(4)
C47 C46 H46 119.9
C46 C47 H47 120.1
C48 C47 C46 119.9(5)
C48 C47 H47 120.1
C43 C48 H48 119.5
C47 C48 C43 121.0(4)
C47 C48 H48 119.5
C50 C49 P1 123.7(3)
C54 C49 P1 117.8(3)
C54 C49 C50 118.3(4)
C49 C50 H50 119.8
C51 C50 C49 120.3(4)
C51 C50 H50 119.8
C50 C51 H51 119.6
C52 C51 C50 120.8(4)
C52 C51 H51 119.6
C51 C52 H52 120.2
C53 C52 C51 119.6(4)
C53 C52 H52 120.2
C52 C53 H53 119.8
C52 C53 C54 120.4(4)
C54 C53 H53 119.8
C49 C54 H54 119.7
C53 C54 C49 120.6(4)
C53 C54 H54 119.7
C56 C55 P2 121.2(4)
C60 C55 P2 120.4(4)
C60 C55 C56 118.4(4)
C55 C56 H56 119.7
C57 C56 C55 120.5(5)
C57 C56 H56 119.7
C56 C57 H57 119.9
C58 C57 C56 120.3(5)
C58 C57 H57 119.9
C57 C58 H58 120.0
C57 C58 C59 120.0(5)
C59 C58 H58 120.0
C58 C59 H59 120.1
C58 C59 C60 119.8(5)
C60 C59 H59 120.1
C55 C60 C59 120.9(5)
C55 C60 H60 119.5
C59 C60 H60 119.5
C62 C61 P2 125.1(4)
C62 C61 C66 119.0(4)
C66 C61 P2 115.9(3)
C61 C62 H62 119.9
C63 C62 C61 120.2(5)
C63 C62 H62 119.9
C62 C63 H63 119.7
C64 C63 C62 120.5(5)
C64 C63 H63 119.7
C63 C64 H64 120.0
C63 C64 C65 120.1(5)
C65 C64 H64 120.0
C64 C65 H65 120.0
C64 C65 C66 120.0(5)
C66 C65 H65 120.0
C61 C66 C65 120.1(4)
C61 C66 H66 120.0
C65 C66 H66 120.0
C68 C67 P2 120.6(3)
C68 C67 C72 118.3(4)
C72 C67 P2 120.5(4)
C67 C68 H68 119.2
C69 C68 C67 121.7(5)
C69 C68 H68 119.2
C68 C69 H69 120.5
C70 C69 C68 119.1(5)
C70 C69 H69 120.5
C69 C70 H70 119.9
C69 C70 C71 120.1(6)
C71 C70 H70 119.9
C70 C71 H71 119.8
C72 C71 C70 120.4(6)
C72 C71 H71 119.8
C67 C72 H72 119.8
C71 C72 C67 120.4(6)
C71 C72 H72 119.8
C14 C15B H15A 109.5
C14 C15B H15B 109.5
C14 C15B H15C 109.5
H15A C15B H15B 109.5
H15A C15B H15C 109.5
H15B C15B H15C 109.5
C14 C16B H16A 109.5
C14 C16B H16B 109.5
C14 C16B H16C 109.5
H16A C16B H16B 109.5
H16A C16B H16C 109.5
H16B C16B H16C 109.5
C14 C17B H17A 109.5
C14 C17B H17B 109.5
C14 C17B H17C 109.5
H17A C17B H17B 109.5
H17A C17B H17C 109.5
H17B C17B H17C 109.5
C14 C15A H15D 109.5
C14 C15A H15E 109.5
C14 C15A H15F 109.5
H15D C15A H15E 109.5
H15D C15A H15F 109.5
H15E C15A H15F 109.5
C14 C16A H16D 109.5
C14 C16A H16E 109.5
C14 C16A H16F 109.5
H16D C16A H16E 109.5
H16D C16A H16F 109.5
H16E C16A H16F 109.5
C14 C17A H17D 109.5
C14 C17A H17E 109.5
C14 C17A H17F 109.5
H17D C17A H17E 109.5
H17D C17A H17F 109.5
H17E C17A H17F 109.5

loop_
_geom_bond_atom_site_label_1
_geom_bond_atom_site_label_2
_geom_bond_distance
Os P1 2.3867(11)
Os P2 2.3876(11)
Os N1 2.063(3)
Os N3 2.103(3)
Os N5 2.090(3)
Os C29 2.027(4)
P1 C37 1.842(4)
P1 C43 1.840(4)
P1 C49 1.847(4)
P2 C55 1.837(5)
P2 C61 1.841(4)
P2 C67 1.831(5)
N1 C1 1.368(5)
N1 C4 1.366(5)
N2 C1 1.312(5)
N2 C9 1.375(6)
N3 C9 1.374(5)
N3 C13 1.367(5)
N4 C4 1.303(5)
N4 C18 1.370(6)
N5 C18 1.374(6)
N5 C22 1.369(5)
C1 C2 1.478(6)
C2 C3 1.389(6)
C2 C5 1.365(6)
C3 C4 1.478(6)
C3 C8 1.387(6)
C5 H5 0.9500
C5 C6 1.408(6)
C6 C7 1.406(7)
C6 C27 1.514(7)
C7 C8 1.386(7)
C7 C28 1.511(7)
C8 H8 0.9500
C9 C10 1.412(6)
C10 H10 0.9500
C10 C11 1.373(7)
C11 C12 1.387(7)
C11 C14 1.511(7)
C12 H12 0.9500
C12 C13 1.365(6)
C13 H13 0.9500
C14 C15B 1.495(7)
C14 C16B 1.476(8)
C14 C17B 1.535(8)
C14 C15A 1.491(9)
C14 C16A 1.523(9)
C14 C17A 1.495(9)
C18 C19 1.417(6)
C19 H19 0.9500
C19 C20 1.368(6)
C20 C21 1.404(6)
C20 C23 1.535(6)
C21 H21 0.9500
C21 C22 1.364(6)
C22 H22 0.9500
C23 C24 1.530(7)
C23 C25 1.532(7)
C23 C26 1.532(7)
C24 H24A 0.9800
C24 H24B 0.9800
C24 H24C 0.9800
C25 H25A 0.9800
C25 H25B 0.9800
C25 H25C 0.9800
C26 H26A 0.9800
C26 H26B 0.9800
C26 H26C 0.9800
C27 H27A 0.9800
C27 H27B 0.9800
C27 H27C 0.9800
C28 H28A 0.9800
C28 H28B 0.9800
C28 H28C 0.9800
C29 C30 1.218(6)
C30 C31 1.434(6)
C31 C32 1.396(6)
C31 C36 1.407(6)
C32 H32 0.9500
C32 C33 1.382(6)
C33 H33 0.9500
C33 C34 1.386(7)
C34 H34 0.9500
C34 C35 1.381(7)
C35 H35 0.9500
C35 C36 1.387(6)
C36 H36 0.9500
C37 C38 1.390(6)
C37 C42 1.403(6)
C38 H38 0.9500
C38 C39 1.384(6)
C39 H39 0.9500
C39 C40 1.390(7)
C40 H40 0.9500
C40 C41 1.384(7)
C41 H41 0.9500
C41 C42 1.376(7)
C42 H42 0.9500
C43 C44 1.399(6)
C43 C48 1.400(6)
C44 H44 0.9500
C44 C45 1.394(6)
C45 H45 0.9500
C45 C46 1.380(7)
C46 H46 0.9500
C46 C47 1.395(7)
C47 H47 0.9500
C47 C48 1.382(6)
C48 H48 0.9500
C49 C50 1.404(6)
C49 C54 1.402(6)
C50 H50 0.9500
C50 C51 1.387(6)
C51 H51 0.9500
C51 C52 1.384(7)
C52 H52 0.9500
C52 C53 1.382(7)
C53 H53 0.9500
C53 C54 1.390(6)
C54 H54 0.9500
C55 C56 1.393(7)
C55 C60 1.378(7)
C56 H56 0.9500
C56 C57 1.383(7)
C57 H57 0.9500
C57 C58 1.365(8)
C58 H58 0.9500
C58 C59 1.378(8)
C59 H59 0.9500
C59 C60 1.385(7)
C60 H60 0.9500
C61 C62 1.397(6)
C61 C66 1.397(7)
C62 H62 0.9500
C62 C63 1.386(7)
C63 H63 0.9500
C63 C64 1.379(8)
C64 H64 0.9500
C64 C65 1.382(7)
C65 H65 0.9500
C65 C66 1.398(6)
C66 H66 0.9500
C67 C68 1.388(7)
C67 C72 1.394(7)
C68 H68 0.9500
C68 C69 1.383(7)
C69 H69 0.9500
C69 C70 1.382(8)
C70 H70 0.9500
C70 C71 1.386(10)
C71 H71 0.9500
C71 C72 1.377(9)
C72 H72 0.9500
C15B H15A 0.9800
C15B H15B 0.9800
C15B H15C 0.9800
C16B H16A 0.9800
C16B H16B 0.9800
C16B H16C 0.9800
C17B H17A 0.9800
C17B H17B 0.9800
C17B H17C 0.9800
C15A H15D 0.9800
C15A H15E 0.9800
C15A H15F 0.9800
C16A H16D 0.9800
C16A H16E 0.9800
C16A H16F 0.9800
C17A H17D 0.9800
C17A H17E 0.9800
C17A H17F 0.9800

loop_
_geom_torsion_atom_site_label_1
_geom_torsion_atom_site_label_2
_geom_torsion_atom_site_label_3
_geom_torsion_atom_site_label_4
_geom_torsion
Os P1 C37 C38 -28.0(4)
Os P1 C37 C42 155.4(3)
Os P1 C43 C44 120.6(3)
Os P1 C43 C48 -54.4(4)
Os P1 C49 C50 92.9(4)
Os P1 C49 C54 -81.3(3)
Os P2 C55 C56 -146.5(4)
Os P2 C55 C60 36.0(5)
Os P2 C61 C62 -122.1(4)
Os P2 C61 C66 58.3(4)
Os P2 C67 C68 65.5(4)
Os P2 C67 C72 -105.7(4)
Os N1 C1 N2 -3.4(6)
Os N1 C1 C2 178.2(3)
Os N1 C4 N4 3.1(6)
Os N1 C4 C3 -178.6(3)
Os N3 C9 N2 -13.7(6)
Os N3 C9 C10 170.8(3)
Os N3 C13 C12 -173.0(4)
Os N5 C18 N4 4.1(6)
Os N5 C18 C19 179.2(3)
Os N5 C22 C21 -176.5(3)
P1 C37 C38 C39 -177.6(4)
P1 C37 C42 C41 178.2(4)
P1 C43 C44 C45 -178.3(3)
P1 C43 C48 C47 177.7(3)
P1 C49 C50 C51 -172.9(3)
P1 C49 C54 C53 173.9(3)
P2 C55 C56 C57 -178.2(4)
P2 C55 C60 C59 178.0(4)
P2 C61 C62 C63 178.3(4)
P2 C61 C66 C65 -177.8(4)
P2 C67 C68 C69 -172.4(4)
P2 C67 C72 C71 171.8(6)
N1 C1 C2 C3 4.3(5)
N1 C1 C2 C5 -171.6(5)
N2 C1 C2 C3 -174.3(4)
N2 C1 C2 C5 9.8(8)
N2 C9 C10 C11 -170.2(5)
N3 C9 C10 C11 5.8(8)
N4 C18 C19 C20 170.9(4)
N5 C18 C19 C20 -4.8(6)
C1 N1 C4 N4 -172.5(4)
C1 N1 C4 C3 5.8(5)
C1 N2 C9 N3 0.6(7)
C1 N2 C9 C10 176.3(4)
C1 C2 C3 C4 -0.8(5)
C1 C2 C3 C8 -177.5(4)
C1 C2 C5 C6 173.7(5)
C2 C3 C4 N1 -2.9(5)
C2 C3 C4 N4 175.4(4)
C2 C3 C8 C7 2.2(7)
C2 C5 C6 C7 3.4(8)
C2 C5 C6 C27 -174.8(5)
C3 C2 C5 C6 -1.8(7)
C4 N1 C1 N2 172.2(4)
C4 N1 C1 C2 -6.3(5)
C4 N4 C18 N5 4.1(7)
C4 N4 C18 C19 -171.3(4)
C4 C3 C8 C7 -173.5(5)
C5 C2 C3 C4 175.7(4)
C5 C2 C3 C8 -1.0(7)
C5 C6 C7 C8 -2.2(8)
C5 C6 C7 C28 -179.9(5)
C6 C7 C8 C3 -0.6(7)
C8 C3 C4 N1 173.3(5)
C8 C3 C4 N4 -8.4(7)
C9 N2 C1 N1 9.0(7)
C9 N2 C1 C2 -172.8(4)
C9 N3 C13 C12 8.1(6)
C9 C10 C11 C12 2.1(8)
C9 C10 C11 C14 179.8(5)
C10 C11 C12 C13 -4.7(8)
C10 C11 C14 C15B -173.3(7)
C10 C11 C14 C16B 59.5(9)
C10 C11 C14 C17B -56.8(8)
C10 C11 C14 C15A -144.4(13)
C10 C11 C14 C16A 106.2(13)
C10 C11 C14 C17A -2.2(15)
C11 C12 C13 N3 -0.4(8)
C12 C11 C14 C15B 4.3(10)
C12 C11 C14 C16B -122.9(8)
C12 C11 C14 C17B 120.8(7)
C12 C11 C14 C15A 33.2(15)
C12 C11 C14 C16A -76.2(13)
C12 C11 C14 C17A 175.4(14)
C13 N3 C9 N2 165.1(4)
C13 N3 C9 C10 -10.4(6)
C14 C11 C12 C13 177.5(5)
C18 N4 C4 N1 -8.2(7)
C18 N4 C4 C3 173.8(4)
C18 N5 C22 C21 -1.0(6)
C18 C19 C20 C21 2.1(6)
C18 C19 C20 C23 -176.7(4)
C19 C20 C21 C22 0.9(6)
C19 C20 C23 C24 3.4(6)
C19 C20 C23 C25 -117.5(5)
C19 C20 C23 C26 122.8(5)
C20 C21 C22 N5 -1.6(7)
C21 C20 C23 C24 -175.4(4)
C21 C20 C23 C25 63.8(6)
C21 C20 C23 C26 -56.0(6)
C22 N5 C18 N4 -171.1(4)
C22 N5 C18 C19 4.0(6)
C23 C20 C21 C22 179.8(4)
C27 C6 C7 C8 176.0(5)
C27 C6 C7 C28 -1.8(8)
C28 C7 C8 C3 177.2(5)
C30 C31 C32 C33 179.3(4)
C30 C31 C36 C35 -179.6(4)
C31 C32 C33 C34 0.7(7)
C32 C31 C36 C35 0.8(6)
C32 C33 C34 C35 0.1(7)
C33 C34 C35 C36 -0.4(7)
C34 C35 C36 C31 0.0(7)
C36 C31 C32 C33 -1.1(6)
C37 P1 C43 C44 -12.2(4)
C37 P1 C43 C48 172.8(3)
C37 P1 C49 C50 -137.9(4)
C37 P1 C49 C54 47.9(4)
C37 C38 C39 C40 -0.6(8)
C38 C37 C42 C41 1.5(7)
C38 C39 C40 C41 1.5(8)
C39 C40 C41 C42 -0.9(8)
C40 C41 C42 C37 -0.6(7)
C42 C37 C38 C39 -0.9(7)
C43 P1 C37 C38 101.4(4)
C43 P1 C37 C42 -75.3(4)
C43 P1 C49 C50 -33.5(4)
C43 P1 C49 C54 152.3(3)
C43 C44 C45 C46 1.7(7)
C44 C43 C48 C47 2.6(6)
C44 C45 C46 C47 0.5(7)
C45 C46 C47 C48 -1.2(7)
C46 C47 C48 C43 -0.4(7)
C48 C43 C44 C45 -3.2(6)
C49 P1 C37 C38 -150.1(4)
C49 P1 C37 C42 33.2(4)
C49 P1 C43 C44 -115.8(4)
C49 P1 C43 C48 69.2(4)
C49 C50 C51 C52 -0.6(7)
C50 C49 C54 C53 -0.6(6)
C50 C51 C52 C53 -0.6(7)
C51 C52 C53 C54 1.2(7)
C52 C53 C54 C49 -0.6(7)
C54 C49 C50 C51 1.2(6)
C55 P2 C61 C62 109.4(4)
C55 P2 C61 C66 -70.2(4)
C55 P2 C67 C68 -164.4(4)
C55 P2 C67 C72 24.4(5)
C55 C56 C57 C58 1.1(8)
C56 C55 C60 C59 0.4(8)
C56 C57 C58 C59 -1.3(9)
C57 C58 C59 C60 1.0(9)
C58 C59 C60 C55 -0.5(8)
C60 C55 C56 C57 -0.7(8)
C61 P2 C55 C56 -22.3(4)
C61 P2 C55 C60 160.2(4)
C61 P2 C67 C68 -59.4(4)
C61 P2 C67 C72 129.4(5)
C61 C62 C63 C64 -0.3(8)
C62 C61 C66 C65 2.7(7)
C62 C63 C64 C65 2.3(8)
C63 C64 C65 C66 -1.8(8)
C64 C65 C66 C61 -0.7(7)
C66 C61 C62 C63 -2.1(7)
C67 P2 C55 C56 86.0(4)
C67 P2 C55 C60 -91.5(4)
C67 P2 C61 C62 4.1(5)
C67 P2 C61 C66 -175.5(3)
C67 C68 C69 C70 0.8(9)
C68 C67 C72 C71 0.4(9)
C68 C69 C70 C71 -0.1(11)
C69 C70 C71 C72 -0.4(13)
C70 C71 C72 C67 0.3(12)
C72 C67 C68 C69 -1.0(8)

loop_
_smtbx_masks_void_nr
_smtbx_masks_void_average_x
_smtbx_masks_void_average_y
_smtbx_masks_void_average_z
_smtbx_masks_void_volume
_smtbx_masks_void_count_electrons
_smtbx_masks_void_content
1 -0.179 0.000 0.500 260.5 5.1 'disordered dichloromethane'
2 0.375 0.277 -0.019 8.9 0.0 ?
3 0.625 0.723 0.019 8.9 0.2 ?
